data_7037805
loop_
_publ_author_name
'Ferrer, \'Ingrid'
'Fontrodona, Xavier'
'Rodr\'iguez, Montserrat'
'Romero, Isabel'

_publ_section_title
;
 Ru(ii)-dmso complexes containing azole-based ligands: synthesis, linkage
 isomerism and catalytic behaviour.
;
_journal_issue 7
_journal_name_full 'Dalton transactions (Cambridge, England : 2003)'
_journal_page_first 3163
_journal_page_last 3174
_journal_paper_doi 10.1039/c5dt04376j
_journal_volume 45
_journal_year 2016
_chemical_formula_moiety 'C9 H21 Cl2 N3 O5 Ru S3'
_chemical_formula_sum 'C9 H21 Cl2 N3 O5 Ru S3'
_chemical_formula_weight 519.44
_chemical_name_systematic
;
 ?
;
_space_group_crystal_system monoclinic
_space_group_IT_number 14
_space_group_name_Hall '-P 2yn'
_space_group_name_H-M_alt 'P 1 21/n 1'
_symmetry_space_group_name_Hall '-P 2yn'
_symmetry_space_group_name_H-M 'P 1 21/n 1'
_atom_sites_solution_hydrogens geom
_audit_creation_method SHELXL-2013
_audit_update_record
;
2015-09-09 deposited with the CCDC.
2015-12-28 downloaded from the CCDC.
;
_cell_angle_alpha 90
_cell_angle_beta 105.773(13)
_cell_angle_gamma 90
_cell_formula_units_Z 4
_cell_length_a 8.396(7)
_cell_length_b 15.783(13)
_cell_length_c 14.403(12)
_cell_measurement_reflns_used 5272
_cell_measurement_temperature 298(2)
_cell_measurement_theta_max 28.64
_cell_measurement_theta_min 2.83
_cell_volume 1837(3)
_computing_cell_refinement 'Bruker SMART'
_computing_data_collection 'Bruker SMART'
_computing_data_reduction 'Bruker SAINT'
_computing_molecular_graphics 'Bruker SHELXTL'
_computing_publication_material 'Bruker SHELXTL'
_computing_structure_refinement 'SHELXL-2013 (Sheldrick, 2013)'
_computing_structure_solution 'Bruker SHELXTL'
_diffrn_ambient_temperature 298(2)
_diffrn_measured_fraction_theta_full 'ACTA 50'
_diffrn_measured_fraction_theta_max 0.971
_diffrn_measurement_device_type 'CCD area detector'
_diffrn_measurement_method 'phi and omega scans'
_diffrn_radiation_monochromator graphite
_diffrn_radiation_source 'fine-focus sealed tube'
_diffrn_radiation_type MoK\a
_diffrn_radiation_wavelength 0.71073
_diffrn_reflns_av_R_equivalents 0.0430
_diffrn_reflns_av_unetI/netI 0.0243
_diffrn_reflns_laue_measured_fraction_full 0.998
_diffrn_reflns_laue_measured_fraction_max 0.971
_diffrn_reflns_limit_h_max 11
_diffrn_reflns_limit_h_min -11
_diffrn_reflns_limit_k_max 21
_diffrn_reflns_limit_k_min -21
_diffrn_reflns_limit_l_max 19
_diffrn_reflns_limit_l_min -19
_diffrn_reflns_number 26979
_diffrn_reflns_point_group_measured_fraction_full 0.998
_diffrn_reflns_point_group_measured_fraction_max 0.971
_diffrn_reflns_theta_full 'ACTA 50'
_diffrn_reflns_theta_max 28.796
_diffrn_reflns_theta_min 1.955
_exptl_absorpt_coefficient_mu 1.509
_exptl_absorpt_correction_T_max 1.0
_exptl_absorpt_correction_T_min 0.801525
_exptl_absorpt_correction_type empirical
_exptl_absorpt_process_details 'SADABS v2.10 BRUKER  2001'
_exptl_crystal_colour yellow
_exptl_crystal_density_diffrn 1.878
_exptl_crystal_description prism
_exptl_crystal_F_000 1048
_exptl_crystal_size_max 0.4
_exptl_crystal_size_mid 0.2
_exptl_crystal_size_min 0.08
_refine_diff_density_max 0.548
_refine_diff_density_min -0.330
_refine_diff_density_rms 0.074
_refine_ls_extinction_method none
_refine_ls_goodness_of_fit_ref 1.056
_refine_ls_hydrogen_treatment constr
_refine_ls_matrix_type full
_refine_ls_number_parameters 214
_refine_ls_number_reflns 4651
_refine_ls_number_restraints 0
_refine_ls_restrained_S_all 1.056
_refine_ls_R_factor_all 0.0259
_refine_ls_R_factor_gt 0.0237
_refine_ls_shift/su_max 0.002
_refine_ls_shift/su_mean 0.000
_refine_ls_structure_factor_coef Fsqd
_refine_ls_weighting_details 'w=1/[\s^2^(Fo^2^)+(0.0316P)^2^+0.6882P] where P=(Fo^2^+2Fc^2^)/3'
_refine_ls_weighting_scheme calc
_refine_ls_wR_factor_gt 0.0608
_refine_ls_wR_factor_ref 0.0626
_reflns_Friedel_coverage 0.000
_reflns_number_gt 4322
_reflns_number_total 4651
_reflns_threshold_expression 'I > 2\s(I)'
_cod_data_source_file c5dt04376j2.cif
_cod_data_source_block alberto2
_cod_depositor_comments 'Adding full bibliography for 7037805--7037809.cif.'
_cod_database_code 7037805
_shelx_space_group_comment
;
The symmetry employed for this shelxl refinement is uniquely defined
by the following loop, which should always be used as a source of
symmetry information in preference to the above space-group names.
They are only intended as comments.
;
_shelxl_version_number 2013-3

loop_
_space_group_symop_operation_xyz
'x, y, z'
'-x+1/2, y+1/2, -z+1/2'
'-x, -y, -z'
'x-1/2, -y-1/2, z-1/2'

loop_
_atom_site_label
_atom_site_type_symbol
_atom_site_fract_x
_atom_site_fract_y
_atom_site_fract_z
_atom_site_U_iso_or_equiv
_atom_site_adp_type
_atom_site_occupancy
_atom_site_site_symmetry_order
_atom_site_calc_flag
_atom_site_refinement_flags_posn
_atom_site_refinement_flags_adp
Ru1 Ru 0.16801(2) 0.18528(2) 0.36642(2) 0.02466(5) Uani 1 1 d . .
S1 S -0.08325(5) 0.23171(3) 0.28360(3) 0.03406(10) Uani 1 1 d . .
N1 N 0.22338(18) 0.30912(9) 0.42294(11) 0.0281(3) Uani 1 1 d . .
O1 O 0.1096(2) 0.47970(10) 0.60911(11) 0.0479(4) Uani 1 1 d . .
C1 C 0.3263(2) 0.43810(12) 0.43577(13) 0.0354(4) Uani 1 1 d . .
H1A H 0.3831 0.4862 0.4253 0.042 Uiso 1 1 calc R U
Cl1 Cl 0.44305(6) 0.14946(4) 0.45984(4) 0.04983(13) Uani 1 1 d . .
S2 S 0.10464(6) 0.04846(3) 0.32359(3) 0.03596(11) Uani 1 1 d . .
N2 N 0.31593(19) 0.36529(10) 0.39058(11) 0.0339(3) Uani 1 1 d . .
H2A H 0.3628 0.3548 0.3456 0.041 Uiso 1 1 calc R U
O2 O 0.2806(2) 0.55994(10) 0.56411(15) 0.0627(5) Uani 1 1 d . .
C2 C 0.2369(2) 0.42889(11) 0.50114(12) 0.0298(3) Uani 1 1 d . .
Cl2 Cl 0.07563(7) 0.15660(3) 0.50646(3) 0.04538(12) Uani 1 1 d . .
S3 S 0.27910(6) 0.20527(3) 0.24047(3) 0.03401(10) Uani 1 1 d . .
O3 O -0.1753(2) 0.17955(10) 0.20324(11) 0.0485(4) Uani 1 1 d . .
N3 N 0.2078(2) 0.49347(10) 0.56245(12) 0.0374(3) Uani 1 1 d . .
C3 C 0.1755(2) 0.34770(11) 0.49198(12) 0.0298(3) Uani 1 1 d . .
H3A H 0.1109 0.3239 0.5284 0.036 Uiso 1 1 calc R U
O4 O 0.1126(2) 0.02166(10) 0.22743(11) 0.0564(4) Uani 1 1 d . .
C4 C -0.2191(3) 0.25258(18) 0.3561(2) 0.0573(6) Uani 1 1 d . .
H4A H -0.3215 0.2749 0.3165 0.086 Uiso 1 1 calc R U
H4B H -0.1692 0.2931 0.4050 0.086 Uiso 1 1 calc R U
H4C H -0.2403 0.2010 0.3860 0.086 Uiso 1 1 calc R U
O5 O 0.3633(2) 0.28775(10) 0.23950(11) 0.0476(4) Uani 1 1 d . .
C5 C -0.0745(3) 0.33621(15) 0.23809(19) 0.0543(6) Uani 1 1 d . .
H5A H -0.1772 0.3490 0.1914 0.081 Uiso 1 1 calc R U
H5B H 0.0145 0.3397 0.2081 0.081 Uiso 1 1 calc R U
H5C H -0.0559 0.3761 0.2902 0.081 Uiso 1 1 calc R U
C6 C 0.2297(3) -0.02272(14) 0.40697(19) 0.0575(6) Uani 1 1 d . .
H6A H 0.1885 -0.0793 0.3927 0.086 Uiso 1 1 calc R U
H6B H 0.2270 -0.0078 0.4711 0.086 Uiso 1 1 calc R U
H6C H 0.3415 -0.0197 0.4024 0.086 Uiso 1 1 calc R U
C7 C -0.0934(3) 0.01723(15) 0.33240(17) 0.0516(5) Uani 1 1 d . .
H7A H -0.1074 -0.0426 0.3208 0.077 Uiso 1 1 calc R U
H7B H -0.1772 0.0474 0.2853 0.077 Uiso 1 1 calc R U
H7C H -0.1031 0.0300 0.3958 0.077 Uiso 1 1 calc R U
C8 C 0.4279(3) 0.12802(16) 0.2330(2) 0.0555(6) Uani 1 1 d . .
H8A H 0.4835 0.1453 0.1861 0.083 Uiso 1 1 calc R U
H8B H 0.3737 0.0747 0.2141 0.083 Uiso 1 1 calc R U
H8C H 0.5071 0.1221 0.2948 0.083 Uiso 1 1 calc R U
C9 C 0.1438(3) 0.19364(16) 0.12335(15) 0.0517(6) Uani 1 1 d . .
H9A H 0.2070 0.1924 0.0769 0.078 Uiso 1 1 calc R U
H9B H 0.0682 0.2405 0.1097 0.078 Uiso 1 1 calc R U
H9C H 0.0829 0.1417 0.1199 0.078 Uiso 1 1 calc R U

loop_
_atom_site_aniso_label
_atom_site_aniso_U_11
_atom_site_aniso_U_22
_atom_site_aniso_U_33
_atom_site_aniso_U_23
_atom_site_aniso_U_13
_atom_site_aniso_U_12
Ru1 0.02743(8) 0.02454(8) 0.02108(8) -0.00046(4) 0.00500(5) -0.00078(4)
S1 0.0285(2) 0.0347(2) 0.0356(2) -0.00404(17) 0.00297(17) 0.00153(16)
N1 0.0308(7) 0.0281(7) 0.0259(7) 0.0001(5) 0.0085(6) -0.0025(5)
O1 0.0574(9) 0.0489(9) 0.0439(8) -0.0051(7) 0.0248(7) 0.0055(7)
C1 0.0419(10) 0.0311(9) 0.0343(9) -0.0012(7) 0.0123(8) -0.0082(7)
Cl1 0.0393(3) 0.0471(3) 0.0504(3) -0.0024(2) -0.0094(2) 0.0080(2)
S2 0.0491(3) 0.0275(2) 0.0308(2) -0.00284(16) 0.01003(19) -0.00468(18)
N2 0.0395(8) 0.0340(8) 0.0325(8) -0.0040(6) 0.0174(6) -0.0066(6)
O2 0.0794(12) 0.0354(8) 0.0808(13) -0.0201(8) 0.0345(10) -0.0146(8)
C2 0.0334(8) 0.0274(8) 0.0273(8) -0.0008(6) 0.0063(7) 0.0004(6)
Cl2 0.0683(3) 0.0416(3) 0.0306(2) 0.00027(18) 0.0208(2) -0.0147(2)
S3 0.0393(2) 0.0351(2) 0.0317(2) -0.00543(17) 0.01677(18) -0.00233(18)
O3 0.0432(8) 0.0501(9) 0.0412(8) -0.0083(6) -0.0073(6) -0.0001(6)
N3 0.0446(9) 0.0309(8) 0.0357(8) -0.0038(6) 0.0090(7) 0.0025(7)
C3 0.0333(8) 0.0296(8) 0.0276(8) -0.0008(6) 0.0106(7) -0.0019(7)
O4 0.0912(13) 0.0419(8) 0.0414(8) -0.0158(7) 0.0270(8) -0.0140(8)
C4 0.0339(10) 0.0707(16) 0.0698(16) -0.0183(13) 0.0186(10) 0.0015(10)
O5 0.0645(10) 0.0429(8) 0.0477(8) -0.0095(7) 0.0360(8) -0.0145(7)
C5 0.0533(13) 0.0410(11) 0.0583(14) 0.0091(10) -0.0022(11) 0.0119(10)
C6 0.0720(16) 0.0315(11) 0.0618(15) 0.0073(10) 0.0059(12) 0.0074(10)
C7 0.0582(13) 0.0454(12) 0.0505(12) -0.0002(10) 0.0134(10) -0.0229(10)
C8 0.0485(12) 0.0546(13) 0.0716(16) -0.0201(12) 0.0303(12) 0.0034(10)
C9 0.0722(16) 0.0570(14) 0.0263(10) -0.0020(8) 0.0142(10) -0.0016(11)

loop_
_atom_type_symbol
_atom_type_description
_atom_type_scat_dispersion_real
_atom_type_scat_dispersion_imag
_atom_type_scat_source
C C 0.0033 0.0016 'International Tables Vol C Tables 4.2.6.8 and 6.1.1.4'
H H 0.0000 0.0000 'International Tables Vol C Tables 4.2.6.8 and 6.1.1.4'
N N 0.0061 0.0033 'International Tables Vol C Tables 4.2.6.8 and 6.1.1.4'
S S 0.1246 0.1234 'International Tables Vol C Tables 4.2.6.8 and 6.1.1.4'
Cl Cl 0.1484 0.1585 'International Tables Vol C Tables 4.2.6.8 and 6.1.1.4'
Ru Ru -1.2594 0.8363 'International Tables Vol C Tables 4.2.6.8 and 6.1.1.4'
O O 0.0106 0.0060 'International Tables Vol C Tables 4.2.6.8 and 6.1.1.4'

loop_
_geom_angle_atom_site_label_1
_geom_angle_atom_site_label_2
_geom_angle_atom_site_label_3
_geom_angle
N1 Ru1 S1 88.82(5)
N1 Ru1 S2 173.07(4)
S1 Ru1 S2 92.82(4)
N1 Ru1 S3 94.80(5)
S1 Ru1 S3 93.48(6)
S2 Ru1 S3 91.83(3)
N1 Ru1 Cl2 86.46(5)
S1 Ru1 Cl2 92.09(5)
S2 Ru1 Cl2 86.76(3)
S3 Ru1 Cl2 174.31(2)
N1 Ru1 Cl1 85.69(5)
S1 Ru1 Cl1 174.487(19)
S2 Ru1 Cl1 92.69(3)
S3 Ru1 Cl1 86.52(6)
Cl2 Ru1 Cl1 88.05(6)
O3 S1 C4 106.55(12)
O3 S1 C5 107.22(12)
C4 S1 C5 98.17(14)
O3 S1 Ru1 117.13(8)
C4 S1 Ru1 114.17(11)
C5 S1 Ru1 111.73(9)
C3 N1 N2 106.30(15)
C3 N1 Ru1 129.45(12)
N2 N1 Ru1 124.23(12)
N2 C1 C2 105.94(16)
N2 C1 H1A 127.0
C2 C1 H1A 127.0
O4 S2 C6 106.70(13)
O4 S2 C7 105.77(11)
C6 S2 C7 99.82(13)
O4 S2 Ru1 117.62(7)
C6 S2 Ru1 111.61(10)
C7 S2 Ru1 113.61(8)
C1 N2 N1 111.88(15)
C1 N2 H2A 124.1
N1 N2 H2A 124.1
C1 C2 C3 107.22(16)
C1 C2 N3 125.22(17)
C3 C2 N3 127.48(17)
O5 S3 C9 105.44(11)
O5 S3 C8 104.96(12)
C9 S3 C8 98.72(13)
O5 S3 Ru1 115.39(6)
C9 S3 Ru1 116.73(11)
C8 S3 Ru1 113.69(10)
O2 N3 O1 123.94(18)
O2 N3 C2 117.69(18)
O1 N3 C2 118.36(17)
N1 C3 C2 108.64(15)
N1 C3 H3A 125.7
C2 C3 H3A 125.7
S1 C4 H4A 109.5
S1 C4 H4B 109.5
H4A C4 H4B 109.5
S1 C4 H4C 109.5
H4A C4 H4C 109.5
H4B C4 H4C 109.5
S1 C5 H5A 109.5
S1 C5 H5B 109.5
H5A C5 H5B 109.5
S1 C5 H5C 109.5
H5A C5 H5C 109.5
H5B C5 H5C 109.5
S2 C6 H6A 109.5
S2 C6 H6B 109.5
H6A C6 H6B 109.5
S2 C6 H6C 109.5
H6A C6 H6C 109.5
H6B C6 H6C 109.5
S2 C7 H7A 109.5
S2 C7 H7B 109.5
H7A C7 H7B 109.5
S2 C7 H7C 109.5
H7A C7 H7C 109.5
H7B C7 H7C 109.5
S3 C8 H8A 109.5
S3 C8 H8B 109.5
H8A C8 H8B 109.5
S3 C8 H8C 109.5
H8A C8 H8C 109.5
H8B C8 H8C 109.5
S3 C9 H9A 109.5
S3 C9 H9B 109.5
H9A C9 H9B 109.5
S3 C9 H9C 109.5
H9A C9 H9C 109.5
H9B C9 H9C 109.5

loop_
_geom_bond_atom_site_label_1
_geom_bond_atom_site_label_2
_geom_bond_distance
Ru1 N1 2.120(2)
Ru1 S1 2.2455(15)
Ru1 S2 2.2690(17)
Ru1 S3 2.2760(15)
Ru1 Cl2 2.3928(16)
Ru1 Cl1 2.4028(17)
S1 O3 1.4589(17)
S1 C4 1.774(2)
S1 C5 1.784(3)
N1 C3 1.319(2)
N1 N2 1.343(2)
O1 N3 1.216(2)
C1 N2 1.312(3)
C1 C2 1.362(3)
C1 H1A 0.9300
S2 O4 1.4669(19)
S2 C6 1.767(2)
S2 C7 1.772(3)
N2 H2A 0.8600
O2 N3 1.212(2)
C2 C3 1.374(3)
C2 N3 1.413(2)
S3 O5 1.4832(18)
S3 C9 1.769(3)
S3 C8 1.770(2)
C3 H3A 0.9300
C4 H4A 0.9600
C4 H4B 0.9600
C4 H4C 0.9600
C5 H5A 0.9600
C5 H5B 0.9600
C5 H5C 0.9600
C6 H6A 0.9600
C6 H6B 0.9600
C6 H6C 0.9600
C7 H7A 0.9600
C7 H7B 0.9600
C7 H7C 0.9600
C8 H8A 0.9600
C8 H8B 0.9600
C8 H8C 0.9600
C9 H9A 0.9600
C9 H9B 0.9600
C9 H9C 0.9600

loop_
_geom_torsion_atom_site_label_1
_geom_torsion_atom_site_label_2
_geom_torsion_atom_site_label_3
_geom_torsion_atom_site_label_4
_geom_torsion
C2 C1 N2 N1 0.3(2)
C3 N1 N2 C1 -0.8(2)
Ru1 N1 N2 C1 177.82(13)
N2 C1 C2 C3 0.3(2)
N2 C1 C2 N3 -176.69(17)
C1 C2 N3 O2 -7.6(3)
C3 C2 N3 O2 176.03(19)
C1 C2 N3 O1 171.30(19)
C3 C2 N3 O1 -5.1(3)
N2 N1 C3 C2 1.0(2)
Ru1 N1 C3 C2 -177.56(12)
C1 C2 C3 N1 -0.8(2)
N3 C2 C3 N1 176.08(17)
